data_2214434
loop_
_publ_author_name
'Ping He'
'Ai-Huan Zheng'
'Chang-Quan Cai'
'Chuan-Lin Fang'

_publ_section_title
3-(4-Chlorophenyl)-2-(diisobutylamino)-4-oxo-5-phenyl-4,5-dihydro-3<i>H</i>-pyrrolo[3,2-<i>d</i>]pyrimidine-7-carbonitrile
_journal_coeditor_code WN2151
_journal_issue 7
_journal_name_full 'Acta Crystallographica Section E'
_journal_page_first o3185
_journal_page_last o3185
_journal_paper_doi 10.1107/S1600536807028383
_journal_volume 63
_journal_year 2007
_chemical_formula_iupac 'C27 H28 Cl N5 O'
_chemical_formula_moiety 'C27 H28 Cl N5 O'
_chemical_formula_sum 'C27 H28 Cl N5 O'
_chemical_formula_weight 473.99
_chemical_name_systematic
;
3-(4-Chlorophenyl)-2-(diisobutylamino)-4-oxo-5-phenyl-4,5-dihydro-
3H-pyrrolo[3,2-d]pyrimidine-7-carbonitrile
;
_space_group_IT_number 2
_symmetry_cell_setting triclinic
_symmetry_space_group_name_Hall '-P 1'
_symmetry_space_group_name_H-M 'P -1'
_atom_sites_solution_hydrogens geom
_atom_sites_solution_primary direct
_atom_sites_solution_secondary difmap
_audit_creation_method SHELXL-97
_cell_angle_alpha 103.8210(10)
_cell_angle_beta 107.8280(10)
_cell_angle_gamma 106.6840(10)
_cell_formula_units_Z 2
_cell_length_a 8.7272(6)
_cell_length_b 12.7635(9)
_cell_length_c 13.3411(9)
_cell_measurement_reflns_used 2745
_cell_measurement_temperature 298(2)
_cell_measurement_theta_max 23.57
_cell_measurement_theta_min 2.66
_cell_volume 1265.14(15)
_computing_cell_refinement 'SAINT-Plus (Bruker, 2001)'
_computing_data_collection 'SMART (Bruker, 2001)'
_computing_data_reduction SAINT-Plus
_computing_molecular_graphics 'PLATON (Spek, 2003)'
_computing_publication_material 'SHELXTL (Sheldrick, 2001)'
_computing_structure_refinement 'SHELXL97 (Sheldrick, 1997)'
_computing_structure_solution 'SHELXS97 (Sheldrick, 1997)'
_diffrn_ambient_temperature 298(2)
_diffrn_measured_fraction_theta_full 0.982
_diffrn_measured_fraction_theta_max 0.982
_diffrn_measurement_device_type 'Bruker SMART 4K CCD area-detector'
_diffrn_measurement_method '\f and \w'
_diffrn_radiation_monochromator graphite
_diffrn_radiation_source 'fine-focus sealed tube'
_diffrn_radiation_type MoK\a
_diffrn_radiation_wavelength 0.71073
_diffrn_reflns_av_R_equivalents 0.0308
_diffrn_reflns_av_sigmaI/netI 0.0455
_diffrn_reflns_limit_h_max 10
_diffrn_reflns_limit_h_min -9
_diffrn_reflns_limit_k_max 15
_diffrn_reflns_limit_k_min -15
_diffrn_reflns_limit_l_max 16
_diffrn_reflns_limit_l_min -15
_diffrn_reflns_number 9851
_diffrn_reflns_theta_full 25.99
_diffrn_reflns_theta_max 25.99
_diffrn_reflns_theta_min 1.72
_exptl_absorpt_coefficient_mu 0.180
_exptl_absorpt_correction_T_max 0.9823
_exptl_absorpt_correction_T_min 0.9650
_exptl_absorpt_correction_type none
_exptl_crystal_colour colourless
_exptl_crystal_density_diffrn 1.244
_exptl_crystal_density_method 'not measured'
_exptl_crystal_description block
_exptl_crystal_F_000 500
_exptl_crystal_size_max 0.20
_exptl_crystal_size_mid 0.20
_exptl_crystal_size_min 0.10
_refine_diff_density_max 0.338
_refine_diff_density_min -0.310
_refine_ls_extinction_method none
_refine_ls_goodness_of_fit_ref 1.012
_refine_ls_hydrogen_treatment constr
_refine_ls_matrix_type full
_refine_ls_number_parameters 341
_refine_ls_number_reflns 4890
_refine_ls_number_restraints 7
_refine_ls_restrained_S_all 1.025
_refine_ls_R_factor_all 0.0853
_refine_ls_R_factor_gt 0.0644
_refine_ls_shift/su_max 0.001
_refine_ls_shift/su_mean 0.001
_refine_ls_structure_factor_coef Fsqd
_refine_ls_weighting_details 'calc w=1/[\s^2^(Fo^2^)+(0.0719P)^2^+0.5686P] where P=(Fo^2^+2Fc^2^)/3'
_refine_ls_weighting_scheme calc
_refine_ls_wR_factor_gt 0.1557
_refine_ls_wR_factor_ref 0.1695
_reflns_number_gt 3633
_reflns_number_total 4890
_reflns_threshold_expression I>2\s(I)
_cod_data_source_file wn2151.cif
_cod_data_source_block I
_cod_database_code 2214434
_cod_database_fobs_code 2214434

loop_
_symmetry_equiv_pos_as_xyz
'x, y, z'
'-x, -y, -z'

loop_
_atom_site_type_symbol
_atom_site_label
_atom_site_fract_x
_atom_site_fract_y
_atom_site_fract_z
_atom_site_U_iso_or_equiv
_atom_site_adp_type
_atom_site_calc_flag
_atom_site_refinement_flags
_atom_site_occupancy
_atom_site_disorder_assembly
_atom_site_disorder_group
C C1 0.6572(4) 0.2077(2) -0.3739(2) 0.0583(7) Uani d . 1 . .
C C2 0.8171(4) 0.1998(3) -0.3345(3) 0.0717(8) Uani d . 1 . .
H H2 0.8463 0.1702 -0.2773 0.086 Uiso calc R 1 . .
C C3 0.9347(5) 0.2372(3) -0.3822(4) 0.0979(13) Uani d . 1 . .
H H3 1.0439 0.2332 -0.3560 0.117 Uiso calc R 1 . .
C C4 0.8914(7) 0.2792(4) -0.4661(4) 0.1122(16) Uani d . 1 . .
H H4 0.9708 0.3037 -0.4972 0.135 Uiso calc R 1 . .
C C5 0.7319(8) 0.2857(4) -0.5054(3) 0.1098(15) Uani d . 1 . .
H H5 0.7033 0.3143 -0.5635 0.132 Uiso calc R 1 . .
C C6 0.6124(5) 0.2502(3) -0.4597(2) 0.0789(9) Uani d . 1 . .
H H6 0.5038 0.2550 -0.4864 0.095 Uiso calc R 1 . .
C C7 0.3635(3) 0.0923(2) -0.3943(2) 0.0576(7) Uani d . 1 . .
H H7 0.3168 0.0582 -0.4725 0.069 Uiso calc R 1 . .
C C8 0.2730(3) 0.0730(2) -0.3284(2) 0.0524(6) Uani d . 1 . .
C C9 0.3922(3) 0.1419(2) -0.2150(2) 0.0465(6) Uani d . 1 . .
C C10 0.5506(3) 0.1993(2) -0.2167(2) 0.0458(6) Uani d . 1 . .
C C11 0.0965(4) -0.0033(3) -0.3641(2) 0.0588(7) Uani d . 1 . .
C C12 0.6998(3) 0.2731(2) -0.1157(2) 0.0474(6) Uani d . 1 . .
C C13 0.4921(3) 0.2192(2) -0.0253(2) 0.0452(6) Uani d . 1 . .
C C14 0.8127(3) 0.3093(2) 0.08604(19) 0.0452(6) Uani d . 1 . .
C C15 0.8359(3) 0.2254(2) 0.1313(2) 0.0539(6) Uani d . 1 . .
H H15 0.7576 0.1477 0.0944 0.065 Uiso calc R 1 . .
C C16 0.9774(4) 0.2580(3) 0.2325(2) 0.0619(7) Uani d . 1 . .
H H16 0.9936 0.2029 0.2647 0.074 Uiso calc R 1 . .
C C17 1.0926(3) 0.3731(3) 0.2840(2) 0.0610(7) Uani d . 1 . .
C C18 1.0724(3) 0.4560(3) 0.2376(2) 0.0581(7) Uani d . 1 . .
H H18 1.1532 0.5332 0.2733 0.070 Uiso calc R 1 . .
C C19 0.9316(3) 0.4243(2) 0.1376(2) 0.0494(6) Uani d . 1 . .
H H19 0.9169 0.4796 0.1052 0.059 Uiso calc R 1 . .
C C20 0.5447(3) 0.3511(2) 0.1614(2) 0.0586(7) Uani d D 1 . .
H H20A 0.6423 0.3999 0.1510 0.070 Uiso calc PR 0.654(8) A 1
H H20B 0.5915 0.3435 0.2340 0.070 Uiso calc PR 0.654(8) A 1
H H20C 0.5014 0.3445 0.2194 0.070 Uiso d PR 0.346(8) A 2
H H20D 0.6700 0.3725 0.1957 0.070 Uiso d PR 0.346(8) A 2
C C21 0.4228(6) 0.4153(4) 0.1662(4) 0.0573(15) Uani d PD 0.654(8) A 1
H H21A 0.3360 0.3718 0.1893 0.069 Uiso calc PR 0.654(8) A 1
C C22 0.5259(10) 0.5372(6) 0.2575(6) 0.084(2) Uani d PD 0.654(8) A 1
H H22A 0.6041 0.5850 0.2338 0.125 Uiso calc PR 0.654(8) A 1
H H22B 0.5921 0.5309 0.3263 0.125 Uiso calc PR 0.654(8) A 1
H H22C 0.4465 0.5724 0.2696 0.125 Uiso calc PR 0.654(8) A 1
C C23 0.3231(13) 0.4174(11) 0.0508(7) 0.107(5) Uani d PD 0.654(8) A 1
H H23A 0.2257 0.4376 0.0522 0.161 Uiso calc PR 0.654(8) A 1
H H23B 0.2815 0.3415 -0.0058 0.161 Uiso calc PR 0.654(8) A 1
H H23C 0.3996 0.4745 0.0338 0.161 Uiso calc PR 0.654(8) A 1
C C21' 0.5166(11) 0.4456(6) 0.1302(7) 0.066(3) Uani d PD 0.346(8) A 2
H H21B 0.5812 0.4620 0.0834 0.080 Uiso calc PR 0.346(8) A 2
C C22' 0.601(2) 0.5543(10) 0.2397(11) 0.108(5) Uani d PD 0.346(8) A 2
H H22D 0.5362 0.5428 0.2856 0.161 Uiso calc PR 0.346(8) A 2
H H22E 0.5994 0.6223 0.2211 0.161 Uiso calc PR 0.346(8) A 2
H H22F 0.7195 0.5654 0.2804 0.161 Uiso calc PR 0.346(8) A 2
C C23' 0.3252(13) 0.4234(14) 0.0624(12) 0.063(6) Uani d PD 0.346(8) A 2
H H23D 0.2529 0.3879 0.0966 0.094 Uiso calc PR 0.346(8) A 2
H H23E 0.2873 0.3721 -0.0137 0.094 Uiso calc PR 0.346(8) A 2
H H23F 0.3159 0.4965 0.0621 0.094 Uiso calc PR 0.346(8) A 2
C C24 0.3096(3) 0.1501(2) 0.0690(2) 0.0563(7) Uani d . 1 . .
H H24A 0.2697 0.0782 0.0058 0.068 Uiso calc R 1 A .
H H24B 0.2192 0.1813 0.0549 0.068 Uiso calc R 1 . .
C C25 0.3327(5) 0.1218(3) 0.1749(3) 0.0758(9) Uani d . 1 A .
H H25 0.3541 0.1921 0.2356 0.091 Uiso calc R 1 . .
C C26 0.4823(5) 0.0853(4) 0.2111(3) 0.0942(11) Uani d . 1 . .
H H26A 0.4693 0.0211 0.1499 0.141 Uiso calc R 1 A .
H H26B 0.4842 0.0614 0.2743 0.141 Uiso calc R 1 . .
H H26C 0.5898 0.1500 0.2325 0.141 Uiso calc R 1 . .
C C27 0.1616(5) 0.0258(4) 0.1541(4) 0.1064(14) Uani d . 1 . .
H H27A 0.1414 -0.0451 0.0974 0.160 Uiso calc R 1 A .
H H27B 0.0667 0.0501 0.1290 0.160 Uiso calc R 1 . .
H H27C 0.1693 0.0121 0.2228 0.160 Uiso calc R 1 . .
Cl Cl1 1.27079(11) 0.41284(9) 0.41014(7) 0.0982(4) Uani d . 1 . .
N N1 0.5307(3) 0.16805(19) -0.32917(17) 0.0524(5) Uani d . 1 . .
N N2 -0.0439(3) -0.0646(3) -0.3894(2) 0.0774(8) Uani d . 1 . .
N N3 0.3580(2) 0.15372(19) -0.12032(17) 0.0497(5) Uani d . 1 . .
N N4 0.6615(2) 0.27220(18) -0.01855(16) 0.0462(5) Uani d . 1 . .
N N5 0.4693(3) 0.23473(18) 0.07389(16) 0.0501(5) Uani d . 1 A .
O O1 0.8471(2) 0.32784(18) -0.10456(16) 0.0667(5) Uani d . 1 . .

loop_
_atom_site_aniso_label
_atom_site_aniso_U_11
_atom_site_aniso_U_22
_atom_site_aniso_U_33
_atom_site_aniso_U_12
_atom_site_aniso_U_13
_atom_site_aniso_U_23
C1 0.0707(18) 0.0551(16) 0.0468(15) 0.0199(14) 0.0289(14) 0.0130(12)
C2 0.0692(19) 0.0645(19) 0.086(2) 0.0272(16) 0.0413(17) 0.0191(16)
C3 0.092(3) 0.086(3) 0.123(3) 0.031(2) 0.069(3) 0.020(2)
C4 0.133(4) 0.099(3) 0.099(3) 0.016(3) 0.082(3) 0.018(3)
C5 0.158(4) 0.101(3) 0.061(2) 0.022(3) 0.058(3) 0.028(2)
C6 0.098(2) 0.083(2) 0.0471(17) 0.0248(19) 0.0292(17) 0.0220(16)
C7 0.0574(16) 0.0665(17) 0.0382(14) 0.0220(14) 0.0110(12) 0.0144(12)
C8 0.0476(14) 0.0623(16) 0.0398(13) 0.0215(12) 0.0098(11) 0.0158(12)
C9 0.0461(13) 0.0525(14) 0.0407(13) 0.0230(11) 0.0141(11) 0.0159(11)
C10 0.0476(13) 0.0510(14) 0.0389(13) 0.0222(11) 0.0155(11) 0.0151(11)
C11 0.0538(17) 0.0764(19) 0.0409(14) 0.0235(15) 0.0128(12) 0.0228(13)
C12 0.0469(14) 0.0478(14) 0.0451(14) 0.0181(11) 0.0163(11) 0.0158(11)
C13 0.0444(13) 0.0487(14) 0.0435(13) 0.0233(11) 0.0154(11) 0.0149(11)
C14 0.0419(13) 0.0529(14) 0.0389(12) 0.0222(11) 0.0125(10) 0.0135(11)
C15 0.0500(14) 0.0516(15) 0.0530(15) 0.0213(12) 0.0140(12) 0.0141(12)
C16 0.0609(17) 0.0708(19) 0.0602(17) 0.0329(15) 0.0182(14) 0.0330(15)
C17 0.0485(15) 0.082(2) 0.0450(15) 0.0242(14) 0.0092(12) 0.0242(14)
C18 0.0480(14) 0.0600(16) 0.0472(15) 0.0110(12) 0.0087(12) 0.0134(13)
C19 0.0477(14) 0.0484(14) 0.0483(14) 0.0188(11) 0.0149(11) 0.0167(12)
C20 0.0548(15) 0.0676(18) 0.0500(15) 0.0289(14) 0.0208(13) 0.0100(13)
C21 0.063(3) 0.063(3) 0.065(3) 0.034(2) 0.037(2) 0.030(2)
C22 0.097(5) 0.066(4) 0.103(5) 0.041(3) 0.057(4) 0.023(3)
C23 0.127(10) 0.163(11) 0.114(9) 0.116(8) 0.067(7) 0.090(8)
C21' 0.078(6) 0.069(6) 0.088(7) 0.041(5) 0.056(5) 0.041(5)
C22' 0.125(12) 0.059(7) 0.162(14) 0.046(8) 0.082(11) 0.035(8)
C23' 0.061(10) 0.062(9) 0.070(10) 0.015(7) 0.036(8) 0.030(7)
C24 0.0582(16) 0.0648(17) 0.0486(15) 0.0251(13) 0.0239(13) 0.0207(13)
C25 0.093(2) 0.084(2) 0.068(2) 0.0432(19) 0.0426(18) 0.0344(18)
C26 0.118(3) 0.099(3) 0.090(3) 0.060(2) 0.042(2) 0.053(2)
C27 0.111(3) 0.135(4) 0.117(3) 0.050(3) 0.072(3) 0.082(3)
Cl1 0.0706(5) 0.1232(8) 0.0647(5) 0.0239(5) -0.0087(4) 0.0374(5)
N1 0.0533(12) 0.0604(13) 0.0385(11) 0.0190(11) 0.0168(10) 0.0155(10)
N2 0.0567(16) 0.098(2) 0.0611(16) 0.0145(14) 0.0131(12) 0.0334(15)
N3 0.0417(11) 0.0598(13) 0.0412(11) 0.0191(10) 0.0120(9) 0.0140(10)
N4 0.0411(11) 0.0522(12) 0.0381(11) 0.0170(9) 0.0106(9) 0.0126(9)
N5 0.0482(12) 0.0577(13) 0.0399(11) 0.0214(10) 0.0159(9) 0.0118(10)
O1 0.0501(11) 0.0781(13) 0.0556(11) 0.0079(10) 0.0209(9) 0.0185(10)

loop_
_atom_type_symbol
_atom_type_description
_atom_type_scat_dispersion_real
_atom_type_scat_dispersion_imag
_atom_type_scat_source
C C 0.0033 0.0016 'International Tables Vol C Tables 4.2.6.8 and 6.1.1.4'
H H 0.0000 0.0000 'International Tables Vol C Tables 4.2.6.8 and 6.1.1.4'
N N 0.0061 0.0033 'International Tables Vol C Tables 4.2.6.8 and 6.1.1.4'
O O 0.0106 0.0060 'International Tables Vol C Tables 4.2.6.8 and 6.1.1.4'
Cl Cl 0.1484 0.1585 'International Tables Vol C Tables 4.2.6.8 and 6.1.1.4'

loop_
_geom_angle_atom_site_label_1
_geom_angle_atom_site_label_2
_geom_angle_atom_site_label_3
_geom_angle
C2 C1 C6 120.9(3)
C2 C1 N1 120.6(3)
C6 C1 N1 118.4(3)
C1 C2 C3 118.6(3)
C1 C2 H2 120.7
C3 C2 H2 120.7
C4 C3 C2 120.6(4)
C4 C3 H3 119.7
C2 C3 H3 119.7
C3 C4 C5 120.4(4)
C3 C4 H4 119.8
C5 C4 H4 119.8
C4 C5 C6 120.6(4)
C4 C5 H5 119.7
C6 C5 H5 119.7
C1 C6 C5 118.8(4)
C1 C6 H6 120.6
C5 C6 H6 120.6
N1 C7 C8 110.2(2)
N1 C7 H7 124.9
C8 C7 H7 124.9
C7 C8 C11 127.5(2)
C7 C8 C9 106.6(2)
C11 C8 C9 125.9(2)
N3 C9 C10 125.2(2)
N3 C9 C8 127.3(2)
C10 C9 C8 107.4(2)
C9 C10 N1 107.9(2)
C9 C10 C12 121.4(2)
N1 C10 C12 130.6(2)
N2 C11 C8 177.8(3)
O1 C12 C10 128.5(2)
O1 C12 N4 120.4(2)
C10 C12 N4 111.0(2)
N3 C13 N5 119.1(2)
N3 C13 N4 123.1(2)
N5 C13 N4 117.8(2)
C19 C14 C15 121.0(2)
C19 C14 N4 121.1(2)
C15 C14 N4 117.9(2)
C14 C15 C16 119.6(3)
C14 C15 H15 120.2
C16 C15 H15 120.2
C17 C16 C15 118.8(3)
C17 C16 H16 120.6
C15 C16 H16 120.6
C18 C17 C16 121.7(2)
C18 C17 Cl1 119.8(2)
C16 C17 Cl1 118.5(2)
C17 C18 C19 119.7(3)
C17 C18 H18 120.2
C19 C18 H18 120.2
C18 C19 C14 119.2(2)
C18 C19 H19 120.4
C14 C19 H19 120.4
C21' C20 N5 118.7(4)
C21' C20 C21 43.4(3)
N5 C20 C21 116.8(3)
C21' C20 H20A 66.6
N5 C20 H20A 108.1
C21 C20 H20A 108.1
C21' C20 H20B 132.5
N5 C20 H20B 108.1
C21 C20 H20B 108.1
H20A C20 H20B 107.3
C21' C20 H20C 108.0
N5 C20 H20C 107.8
C21 C20 H20C 68.0
H20A C20 H20C 140.9
H20B C20 H20C 45.8
C21' C20 H20D 107.7
N5 C20 H20D 107.2
C21 C20 H20D 135.3
H20A C20 H20D 46.9
H20B C20 H20D 62.9
H20C C20 H20D 106.9
C20 C21 C22 109.4(4)
C20 C21 C23 112.2(5)
C22 C21 C23 113.2(5)
C20 C21 H20C 37.8
C22 C21 H20C 101.6
C23 C21 H20C 142.0
C20 C21 H21A 107.2
C22 C21 H21A 107.2
C23 C21 H21A 107.2
H20C C21 H21A 74.9
C20 C21' C23' 115.8(8)
C20 C21' C22' 107.1(8)
C23' C21' C22' 111.4(7)
C20 C21' H21B 107.4
C23' C21' H21B 107.4
C22' C21' H21B 107.4
C21' C22' H22D 109.5
C21' C22' H22E 109.5
H22D C22' H22E 109.5
C21' C22' H22F 109.5
H22D C22' H22F 109.5
H22E C22' H22F 109.5
C21' C23' H23D 109.5
C21' C23' H23E 109.5
H23D C23' H23E 109.5
C21' C23' H23F 109.5
H23D C23' H23F 109.5
H23E C23' H23F 109.5
N5 C24 C25 113.9(2)
N5 C24 H24A 108.8
C25 C24 H24A 108.8
N5 C24 H24B 108.8
C25 C24 H24B 108.8
H24A C24 H24B 107.7
C26 C25 C24 113.1(3)
C26 C25 C27 110.8(3)
C24 C25 C27 108.1(3)
C26 C25 H25 108.2
C24 C25 H25 108.2
C27 C25 H25 108.2
C25 C26 H26A 109.5
C25 C26 H26B 109.5
H26A C26 H26B 109.5
C25 C26 H26C 109.5
H26A C26 H26C 109.5
H26B C26 H26C 109.5
C25 C27 H27A 109.5
C25 C27 H27B 109.5
H27A C27 H27B 109.5
C25 C27 H27C 109.5
H27A C27 H27C 109.5
H27B C27 H27C 109.5
C7 N1 C10 107.9(2)
C7 N1 C1 123.4(2)
C10 N1 C1 128.7(2)
C13 N3 C9 115.4(2)
C13 N4 C12 123.18(19)
C13 N4 C14 120.53(19)
C12 N4 C14 115.23(18)
C13 N5 C20 121.0(2)
C13 N5 C24 116.4(2)
C20 N5 C24 116.6(2)

loop_
_geom_bond_atom_site_label_1
_geom_bond_atom_site_label_2
_geom_bond_distance
C1 C2 1.375(4)
C1 C6 1.379(4)
C1 N1 1.434(3)
C2 C3 1.397(5)
C2 H2 0.9300
C3 C4 1.351(6)
C3 H3 0.9300
C4 C5 1.364(6)
C4 H4 0.9300
C5 C6 1.384(5)
C5 H5 0.9300
C6 H6 0.9300
C7 N1 1.353(3)
C7 C8 1.369(4)
C7 H7 0.9300
C8 C11 1.420(4)
C8 C9 1.421(3)
C9 N3 1.368(3)
C9 C10 1.376(3)
C10 N1 1.398(3)
C10 C12 1.419(3)
C11 N2 1.139(3)
C12 O1 1.217(3)
C12 N4 1.435(3)
C13 N3 1.303(3)
C13 N5 1.373(3)
C13 N4 1.403(3)
C14 C19 1.382(3)
C14 C15 1.383(4)
C14 N4 1.452(3)
C15 C16 1.391(4)
C15 H15 0.9300
C16 C17 1.374(4)
C16 H16 0.9300
C17 C18 1.374(4)
C17 Cl1 1.745(3)
C18 C19 1.381(3)
C18 H18 0.9300
C19 H19 0.9300
C20 C21' 1.427(7)
C20 N5 1.464(3)
C20 C21 1.524(4)
C20 H20A 0.9700
C20 H20B 0.9700
C20 H20C 0.9700
C20 H20D 0.9700
C21 C22 1.528(6)
C21 C23 1.529(7)
C21 H21A 0.9800
C22 H22A 0.9600
C22 H22B 0.9600
C22 H22C 0.9600
C23 H23A 0.9600
C23 H23B 0.9600
C23 H23C 0.9600
C21' C23' 1.539(9)
C21' C22' 1.545(9)
C21' H21B 0.9800
C22' H22D 0.9600
C22' H22E 0.9600
C22' H22F 0.9600
C23' H23D 0.9600
C23' H23E 0.9600
C23' H23F 0.9600
C24 N5 1.470(3)
C24 C25 1.509(4)
C24 H24A 0.9700
C24 H24B 0.9700
C25 C26 1.492(5)
C25 C27 1.531(5)
C25 H25 0.9800
C26 H26A 0.9600
C26 H26B 0.9600
C26 H26C 0.9600
C27 H27A 0.9600
C27 H27B 0.9600
C27 H27C 0.9600

loop_
_geom_hbond_atom_site_label_D
_geom_hbond_atom_site_label_H
_geom_hbond_atom_site_label_A
_geom_hbond_site_symmetry_A
_geom_hbond_distance_DH
_geom_hbond_distance_HA
_geom_hbond_distance_DA
_geom_hbond_angle_DHA
C24 H24A N3 . 0.97 2.35 2.694(3) 100.3
C23 H23B N5 . 0.96 2.57 2.995(11) 107.3
C20 H20A N4 . 0.97 2.54 2.958(3) 106.3
C7 H7 N2 2_554 0.93 2.56 3.202(4) 126.2

loop_
_geom_torsion_atom_site_label_1
_geom_torsion_atom_site_label_2
_geom_torsion_atom_site_label_3
_geom_torsion_atom_site_label_4
_geom_torsion
C6 C1 C2 C3 0.8(5)
N1 C1 C2 C3 178.6(3)
C1 C2 C3 C4 -0.7(5)
C2 C3 C4 C5 0.1(6)
C3 C4 C5 C6 0.4(7)
C2 C1 C6 C5 -0.4(5)
N1 C1 C6 C5 -178.3(3)
C4 C5 C6 C1 -0.2(6)
N1 C7 C8 C11 -177.9(3)
N1 C7 C8 C9 0.3(3)
C7 C8 C9 N3 177.4(2)
C11 C8 C9 N3 -4.3(4)
C7 C8 C9 C10 -0.6(3)
C11 C8 C9 C10 177.6(3)
N3 C9 C10 N1 -177.4(2)
C8 C9 C10 N1 0.7(3)
N3 C9 C10 C12 3.8(4)
C8 C9 C10 C12 -178.1(2)
C7 C8 C11 N2 156(9)
C9 C8 C11 N2 -22(9)
C9 C10 C12 O1 179.2(3)
N1 C10 C12 O1 0.8(5)
C9 C10 C12 N4 3.0(3)
N1 C10 C12 N4 -175.5(2)
C19 C14 C15 C16 2.5(4)
N4 C14 C15 C16 -178.8(2)
C14 C15 C16 C17 -1.2(4)
C15 C16 C17 C18 -0.7(4)
C15 C16 C17 Cl1 -179.3(2)
C16 C17 C18 C19 1.1(4)
Cl1 C17 C18 C19 179.8(2)
C17 C18 C19 C14 0.2(4)
C15 C14 C19 C18 -2.1(4)
N4 C14 C19 C18 179.3(2)
C21' C20 C21 C22 -72.3(6)
N5 C20 C21 C22 -176.7(4)
C21' C20 C21 C23 54.2(8)
N5 C20 C21 C23 -50.2(6)
N5 C20 C21' C23' 51.8(10)
C21 C20 C21' C23' -47.9(8)
N5 C20 C21' C22' 176.7(7)
C21 C20 C21' C22' 77.0(8)
N5 C24 C25 C26 -52.2(4)
N5 C24 C25 C27 -175.3(3)
C8 C7 N1 C10 0.1(3)
C8 C7 N1 C1 -178.5(2)
C9 C10 N1 C7 -0.5(3)
C12 C10 N1 C7 178.1(3)
C9 C10 N1 C1 178.0(2)
C12 C10 N1 C1 -3.4(4)
C2 C1 N1 C7 -127.9(3)
C6 C1 N1 C7 49.9(4)
C2 C1 N1 C10 53.7(4)
C6 C1 N1 C10 -128.4(3)
N5 C13 N3 C9 -179.4(2)
N4 C13 N3 C9 -1.6(3)
C10 C9 N3 C13 -4.7(4)
C8 C9 N3 C13 177.6(2)
N3 C13 N4 C12 8.9(4)
N5 C13 N4 C12 -173.2(2)
N3 C13 N4 C14 -158.8(2)
N5 C13 N4 C14 19.1(3)
O1 C12 N4 C13 174.5(2)
C10 C12 N4 C13 -9.0(3)
O1 C12 N4 C14 -17.3(3)
C10 C12 N4 C14 159.3(2)
C19 C14 N4 C13 -122.7(3)
C15 C14 N4 C13 58.6(3)
C19 C14 N4 C12 68.6(3)
C15 C14 N4 C12 -110.0(3)
N3 C13 N5 C20 -134.4(2)
N4 C13 N5 C20 47.6(3)
N3 C13 N5 C24 17.5(3)
N4 C13 N5 C24 -160.5(2)
C21' C20 N5 C13 49.7(5)
C21 C20 N5 C13 99.0(3)
C21' C20 N5 C24 -102.2(5)
C21 C20 N5 C24 -52.8(4)
C25 C24 N5 C13 145.7(2)
C25 C24 N5 C20 -61.1(3)
